data_2228348
loop_
_publ_author_name
'Nie, Jianhua'
'Wang, Jun'
'Dai, Chuntao'

_publ_section_title
;
 <i>catena</i>-Poly[[[(1,10-phenanthroline)copper(I)]-\m-cyanido]
 ethanol hemisolvate]
;
_journal_coeditor_code HB5723
_journal_issue 12
_journal_name_full 'Acta Crystallographica Section E'
_journal_page_first m1538
_journal_page_last m1539
_journal_paper_doi 10.1107/S1600536810045186
_journal_volume 66
_journal_year 2010
_chemical_formula_iupac '[Cu (C N) (C12 H10 N2)], 0.5C2 H6 O'
_chemical_formula_moiety 'C13 H8 Cu1 N3, 0.5(C2 H6 O)'
_chemical_formula_sum 'C14 H11 Cu N3 O0.5'
_chemical_formula_weight 292.8
_chemical_name_systematic
;
<i>catena</i>-Poly[[[(1,10-phenanthroline)copper(I)]-\m-cyanido] ethanol
hemisolvate]
;
_space_group_IT_number 14
_symmetry_cell_setting monoclinic
_symmetry_space_group_name_Hall '-P 2ybc'
_symmetry_space_group_name_H-M 'P 1 21/c 1'
_atom_sites_solution_hydrogens geom
_atom_sites_solution_primary direct
_atom_sites_solution_secondary difmap
_audit_creation_method SHELXL-97
_cell_angle_alpha 90.00
_cell_angle_beta 109.974(2)
_cell_angle_gamma 90.00
_cell_formula_units_Z 8
_cell_length_a 18.4896(6)
_cell_length_b 8.4033(3)
_cell_length_c 16.5166(5)
_cell_measurement_reflns_used 4800
_cell_measurement_temperature 293(2)
_cell_measurement_theta_max 28.00
_cell_measurement_theta_min 1.36
_cell_volume 2411.88(14)
_computing_cell_refinement 'SAINT (Bruker, 2004)'
_computing_data_collection 'APEX2 (Bruker, 2004)'
_computing_data_reduction 'SAINT (Bruker, 2004)'
_computing_molecular_graphics 'SHELXTL (Sheldrick, 2008)'
_computing_publication_material 'SHELXTL (Sheldrick, 2008)'
_computing_structure_refinement 'SHELXL97 (Sheldrick, 2008)'
_computing_structure_solution 'SHELXS97 (Sheldrick, 2008)'
_diffrn_ambient_temperature 293(2)
_diffrn_measured_fraction_theta_full 0.999
_diffrn_measured_fraction_theta_max 0.999
_diffrn_measurement_device_type 'Bruker APEXII area-detector'
_diffrn_measurement_method '\f and \w'
_diffrn_radiation_monochromator graphite
_diffrn_radiation_source 'fine-focus sealed tube'
_diffrn_radiation_type MoK\a
_diffrn_radiation_wavelength 0.71073
_diffrn_reflns_av_R_equivalents 0.0895
_diffrn_reflns_av_sigmaI/netI 0.0810
_diffrn_reflns_limit_h_max 22
_diffrn_reflns_limit_h_min -22
_diffrn_reflns_limit_k_max 10
_diffrn_reflns_limit_k_min -9
_diffrn_reflns_limit_l_max 20
_diffrn_reflns_limit_l_min -20
_diffrn_reflns_number 21068
_diffrn_reflns_theta_full 26.00
_diffrn_reflns_theta_max 26.00
_diffrn_reflns_theta_min 2.34
_exptl_absorpt_coefficient_mu 1.799
_exptl_absorpt_correction_T_max 0.7262
_exptl_absorpt_correction_T_min 0.6619
_exptl_absorpt_correction_type multi-scan
_exptl_absorpt_process_details '(SADABS; Bruker, 2004)'
_exptl_crystal_colour yellow
_exptl_crystal_density_diffrn 1.613
_exptl_crystal_density_method 'not measured'
_exptl_crystal_description block
_exptl_crystal_F_000 1192
_exptl_crystal_size_max 0.25
_exptl_crystal_size_mid 0.23
_exptl_crystal_size_min 0.19
_refine_diff_density_max 0.374
_refine_diff_density_min -0.527
_refine_ls_extinction_method none
_refine_ls_goodness_of_fit_ref 1.017
_refine_ls_hydrogen_treatment constr
_refine_ls_matrix_type full
_refine_ls_number_parameters 344
_refine_ls_number_reflns 4729
_refine_ls_number_restraints 65
_refine_ls_restrained_S_all 1.014
_refine_ls_R_factor_all 0.1229
_refine_ls_R_factor_gt 0.0568
_refine_ls_shift/su_max 0.004
_refine_ls_shift/su_mean 0.000
_refine_ls_structure_factor_coef Fsqd
_refine_ls_weighting_details 'calc w=1/[\s^2^(Fo^2^)+(0.0686P)^2^+1.9113P] where P=(Fo^2^+2Fc^2^)/3'
_refine_ls_weighting_scheme calc
_refine_ls_wR_factor_gt 0.1292
_refine_ls_wR_factor_ref 0.1594
_reflns_number_gt 2624
_reflns_number_total 4729
_reflns_threshold_expression I>2\s(I)
_cod_data_source_file hb5723.cif
_cod_data_source_block I
_cod_original_sg_symbol_H-M 'P 21/c'
_cod_original_formula_sum 'C14 H11 Cu1 N3 O0.5'
_cod_database_code 2228348
_cod_database_fobs_code 2228348

loop_
_symmetry_equiv_pos_as_xyz
'x, y, z'
'-x, y+1/2, -z+1/2'
'-x, -y, -z'
'x, -y-1/2, z-1/2'

loop_
_atom_site_type_symbol
_atom_site_label
_atom_site_fract_x
_atom_site_fract_y
_atom_site_fract_z
_atom_site_U_iso_or_equiv
_atom_site_adp_type
_atom_site_calc_flag
_atom_site_refinement_flags
_atom_site_occupancy
_atom_site_disorder_assembly
_atom_site_disorder_group
Cu Cu1 0.19744(4) 0.57901(10) 0.46043(5) 0.0533(3) Uani d . 1 . .
Cu Cu2 0.32714(4) 0.65348(10) 0.77685(4) 0.0523(3) Uani d . 1 . .
C C1 0.2519(3) 0.5967(7) 0.5813(4) 0.0557(15) Uani d PU 0.50 . .
N N1' 0.2519(3) 0.5967(7) 0.5813(4) 0.0557(15) Uani d P 0.50 . .
C C2 0.2732(3) 0.7392(7) 0.3409(3) 0.0470(13) Uani d PU 0.50 . .
N N2' 0.2732(3) 0.7392(7) 0.3409(3) 0.0470(13) Uani d P 0.50 . .
N N1 0.2828(3) 0.6179(7) 0.6549(3) 0.0501(14) Uani d PU 0.50 . .
C C1' 0.2828(3) 0.6179(7) 0.6549(3) 0.0501(14) Uani d P 0.50 . .
N N2 0.2420(3) 0.6744(7) 0.3810(3) 0.0477(14) Uani d PU 0.50 . .
C C2' 0.2420(3) 0.6744(7) 0.3810(3) 0.0477(14) Uani d P 0.50 . .
C C3 0.0414(4) 0.7502(8) 0.4464(4) 0.0511(16) Uani d . 1 . .
H H3 0.0709 0.8383 0.4719 0.061 Uiso calc R 1 . .
C C4 -0.0382(4) 0.7600(9) 0.4252(4) 0.0624(18) Uani d . 1 . .
H H4 -0.0610 0.8524 0.4363 0.075 Uiso calc R 1 . .
C C5 -0.0817(4) 0.6332(10) 0.3883(4) 0.0644(19) Uani d . 1 . .
H H5 -0.1349 0.6380 0.3736 0.077 Uiso calc R 1 . .
C C6 -0.0470(3) 0.4939(8) 0.3722(3) 0.0472(15) Uani d . 1 . .
C C7 -0.0889(4) 0.3551(10) 0.3317(4) 0.0605(19) Uani d . 1 . .
H H7 -0.1423 0.3555 0.3143 0.073 Uiso calc R 1 . .
C C8 -0.0529(4) 0.2249(9) 0.3185(4) 0.0594(18) Uani d . 1 . .
H H8 -0.0818 0.1375 0.2911 0.071 Uiso calc R 1 . .
C C9 0.0284(4) 0.2175(8) 0.3455(3) 0.0491(15) Uani d . 1 . .
C C10 0.0687(4) 0.0835(9) 0.3361(4) 0.0640(19) Uani d . 1 . .
H H10 0.0424 -0.0067 0.3086 0.077 Uiso calc R 1 . .
C C11 0.1467(5) 0.0854(9) 0.3675(5) 0.071(2) Uani d . 1 . .
H H11 0.1741 -0.0056 0.3639 0.085 Uiso calc R 1 . .
C C12 0.1861(4) 0.2228(9) 0.4050(4) 0.0619(18) Uani d . 1 . .
H H12 0.2396 0.2219 0.4249 0.074 Uiso calc R 1 . .
C C13 0.0718(3) 0.3522(7) 0.3842(3) 0.0390(13) Uani d . 1 . .
C C14 0.0331(3) 0.4941(7) 0.3959(3) 0.0397(13) Uani d . 1 . .
C C15 0.4760(4) 0.8556(8) 0.8029(4) 0.0519(16) Uani d . 1 . .
H H15 0.4437 0.9339 0.7698 0.062 Uiso calc R 1 . .
C C16 0.5546(4) 0.8874(9) 0.8372(4) 0.0601(18) Uani d . 1 . .
H H16 0.5737 0.9853 0.8276 0.072 Uiso calc R 1 . .
C C17 0.6029(3) 0.7741(9) 0.8847(4) 0.0586(18) Uani d . 1 . .
H H17 0.6554 0.7944 0.9081 0.070 Uiso calc R 1 . .
C C18 0.5739(3) 0.6280(8) 0.8983(4) 0.0513(17) Uani d . 1 . .
C C19 0.6205(4) 0.5004(10) 0.9452(4) 0.0663(19) Uani d . 1 . .
H H19 0.6735 0.5141 0.9693 0.080 Uiso calc R 1 . .
C C20 0.5893(4) 0.3616(10) 0.9550(4) 0.070(2) Uani d . 1 . .
H H20 0.6211 0.2808 0.9862 0.084 Uiso calc R 1 . .
C C21 0.5079(4) 0.3337(8) 0.9189(4) 0.0519(16) Uani d . 1 . .
C C22 0.4723(5) 0.1913(10) 0.9253(5) 0.074(2) Uani d . 1 . .
H H22 0.5018 0.1072 0.9559 0.089 Uiso calc R 1 . .
C C23 0.3964(5) 0.1732(9) 0.8881(5) 0.078(2) Uani d . 1 . .
H H23 0.3729 0.0772 0.8924 0.094 Uiso calc R 1 . .
C C24 0.3532(4) 0.2993(9) 0.8432(4) 0.0617(18) Uani d . 1 . .
H H24 0.3005 0.2848 0.8168 0.074 Uiso calc R 1 . .
C C25 0.4607(3) 0.4565(7) 0.8732(3) 0.0419(14) Uani d . 1 . .
C C26 0.4937(3) 0.6066(7) 0.8619(3) 0.0390(14) Uani d . 1 . .
N N3 0.0772(2) 0.6226(6) 0.4324(3) 0.0404(12) Uani d . 1 . .
N N4 0.1499(3) 0.3554(6) 0.4134(3) 0.0466(12) Uani d . 1 . .
N N5 0.4451(2) 0.7205(6) 0.8149(3) 0.0392(11) Uani d . 1 . .
N N6 0.3829(3) 0.4406(6) 0.8355(3) 0.0424(12) Uani d . 1 . .
C C27 0.1951(6) 0.5287(13) 0.0858(7) 0.100(4) Uani d PDU 0.829(7) A 1
H H27A 0.2274 0.5476 0.0520 0.150 Uiso calc PR 0.829(7) A 1
H H27B 0.1758 0.6283 0.0984 0.150 Uiso calc PR 0.829(7) A 1
H H27C 0.1528 0.4620 0.0541 0.150 Uiso calc PR 0.829(7) A 1
C C28 0.2396(8) 0.450(4) 0.1658(10) 0.112(6) Uani d PDU 0.829(7) A 1
H H28A 0.2562 0.3474 0.1522 0.135 Uiso calc PR 0.829(7) A 1
H H28B 0.2853 0.5131 0.1940 0.135 Uiso calc PR 0.829(7) A 1
O O1 0.2007(8) 0.4284(18) 0.2226(10) 0.274(9) Uani d PDU 0.829(7) A 1
H H1 0.1873 0.5150 0.2355 0.411 Uiso calc PR 0.829(7) A 1
C C27' 0.230(3) 0.475(17) 0.147(6) 0.100(4) Uani d PDU 0.171(7) A 2
H H27D 0.2071 0.3846 0.1122 0.150 Uiso calc PR 0.171(7) A 2
H H27E 0.1988 0.5674 0.1261 0.150 Uiso calc PR 0.171(7) A 2
H H27F 0.2345 0.4553 0.2057 0.150 Uiso calc PR 0.171(7) A 2
C C28' 0.309(3) 0.503(8) 0.142(3) 0.112(6) Uani d PDU 0.171(7) A 2
H H28C 0.3146 0.4410 0.0951 0.135 Uiso calc PR 0.171(7) A 2
H H28D 0.3145 0.6143 0.1304 0.135 Uiso calc PR 0.171(7) A 2
O O1' 0.367(3) 0.459(8) 0.220(4) 0.274(9) Uani d PDU 0.171(7) A 2
H H1' 0.3630 0.3649 0.2298 0.411 Uiso calc PR 0.171(7) A 2

loop_
_atom_site_aniso_label
_atom_site_aniso_U_11
_atom_site_aniso_U_22
_atom_site_aniso_U_33
_atom_site_aniso_U_12
_atom_site_aniso_U_13
_atom_site_aniso_U_23
Cu1 0.0405(4) 0.0661(6) 0.0510(4) -0.0090(4) 0.0126(3) -0.0044(4)
Cu2 0.0375(4) 0.0655(6) 0.0503(4) 0.0059(4) 0.0103(3) -0.0013(4)
C1 0.038(3) 0.074(4) 0.053(3) 0.005(3) 0.013(3) 0.002(3)
N1' 0.038(3) 0.074(4) 0.053(3) 0.005(3) 0.013(3) 0.002(3)
C2 0.039(3) 0.054(4) 0.044(3) -0.001(3) 0.009(2) -0.001(3)
N2' 0.039(3) 0.054(4) 0.044(3) -0.001(3) 0.009(2) -0.001(3)
C3 0.064(4) 0.041(4) 0.049(3) 0.002(3) 0.020(3) 0.003(3)
C4 0.063(5) 0.054(5) 0.071(4) 0.021(4) 0.024(4) 0.008(4)
C5 0.042(4) 0.082(6) 0.069(4) 0.012(4) 0.019(3) 0.014(4)
C6 0.037(3) 0.059(4) 0.044(3) -0.003(3) 0.012(2) 0.009(3)
C7 0.036(3) 0.086(6) 0.055(4) -0.017(4) 0.011(3) 0.008(4)
C8 0.056(4) 0.063(5) 0.057(4) -0.020(4) 0.016(3) -0.008(4)
C9 0.061(4) 0.047(4) 0.045(3) -0.009(3) 0.025(3) -0.004(3)
C10 0.086(6) 0.056(5) 0.056(4) -0.009(4) 0.031(4) -0.008(3)
C11 0.094(6) 0.050(5) 0.076(5) 0.017(4) 0.038(4) -0.001(4)
C12 0.062(4) 0.061(5) 0.063(4) 0.018(4) 0.022(3) 0.003(4)
C13 0.042(3) 0.043(4) 0.035(3) -0.001(3) 0.017(2) 0.001(3)
C14 0.038(3) 0.046(4) 0.035(3) -0.001(3) 0.012(2) 0.003(3)
C15 0.055(4) 0.053(4) 0.049(3) -0.007(3) 0.019(3) 0.004(3)
C16 0.059(4) 0.067(5) 0.064(4) -0.022(4) 0.033(3) -0.001(4)
C17 0.036(3) 0.080(5) 0.060(4) -0.017(4) 0.015(3) -0.008(4)
C18 0.032(3) 0.072(5) 0.048(3) 0.001(3) 0.011(3) -0.005(3)
C19 0.039(4) 0.084(6) 0.061(4) 0.010(4) -0.002(3) 0.003(4)
C20 0.060(5) 0.087(6) 0.052(4) 0.034(4) 0.004(3) 0.011(4)
C21 0.069(4) 0.041(4) 0.046(3) 0.014(3) 0.019(3) 0.003(3)
C22 0.097(6) 0.059(6) 0.068(4) 0.021(5) 0.031(4) 0.009(4)
C23 0.110(7) 0.045(5) 0.094(6) -0.010(5) 0.053(5) 0.009(4)
C24 0.065(4) 0.061(5) 0.064(4) -0.021(4) 0.029(3) -0.010(4)
C25 0.041(3) 0.052(4) 0.032(3) 0.005(3) 0.011(2) -0.006(3)
C26 0.036(3) 0.048(4) 0.033(3) -0.002(3) 0.011(2) -0.008(3)
N1 0.033(3) 0.064(4) 0.052(3) 0.010(3) 0.013(2) -0.009(3)
C1' 0.033(3) 0.064(4) 0.052(3) 0.010(3) 0.013(2) -0.009(3)
N2 0.036(3) 0.060(4) 0.044(3) -0.003(3) 0.011(2) -0.001(3)
C2' 0.036(3) 0.060(4) 0.044(3) -0.003(3) 0.011(2) -0.001(3)
N3 0.041(3) 0.041(3) 0.038(2) 0.000(2) 0.013(2) 0.000(2)
N4 0.040(3) 0.058(4) 0.042(2) 0.010(3) 0.015(2) -0.002(2)
N5 0.039(3) 0.041(3) 0.036(2) 0.003(2) 0.011(2) 0.000(2)
N6 0.047(3) 0.044(3) 0.041(2) -0.006(2) 0.020(2) -0.004(2)
C27 0.084(8) 0.078(8) 0.118(9) -0.019(6) 0.008(6) -0.006(7)
C28 0.100(10) 0.134(17) 0.119(13) -0.017(9) 0.058(9) -0.018(11)
O1 0.205(14) 0.190(14) 0.35(2) 0.042(11) 0.002(13) -0.103(14)
C27' 0.084(8) 0.078(8) 0.118(9) -0.019(6) 0.008(6) -0.006(7)
C28' 0.100(10) 0.134(17) 0.119(13) -0.017(9) 0.058(9) -0.018(11)
O1' 0.205(14) 0.190(14) 0.35(2) 0.042(11) 0.002(13) -0.103(14)

loop_
_atom_type_symbol
_atom_type_description
_atom_type_scat_dispersion_real
_atom_type_scat_dispersion_imag
_atom_type_scat_source
C C 0.0033 0.0016 'International Tables Vol C Tables 4.2.6.8 and 6.1.1.4'
H H 0.0000 0.0000 'International Tables Vol C Tables 4.2.6.8 and 6.1.1.4'
N N 0.0061 0.0033 'International Tables Vol C Tables 4.2.6.8 and 6.1.1.4'
O O 0.0106 0.0060 'International Tables Vol C Tables 4.2.6.8 and 6.1.1.4'
Cu Cu 0.3201 1.2651 'International Tables Vol C Tables 4.2.6.8 and 6.1.1.4'

loop_
_geom_angle_atom_site_label_1
_geom_angle_atom_site_label_2
_geom_angle_atom_site_label_3
_geom_angle_site_symmetry_1
_geom_angle_site_symmetry_3
_geom_angle
_geom_angle_publ_flag
C1 Cu1 N2 . . 118.7(2) ?
C1 Cu1 N4 . . 117.3(2) ?
N2 Cu1 N4 . . 109.8(2) ?
C1 Cu1 N3 . . 110.49(19) ?
N2 Cu1 N3 . . 115.55(19) ?
N4 Cu1 N3 . . 78.53(18) ?
C2 Cu2 N1 4_576 . 122.6(2) ?
C2 Cu2 N6 4_576 . 114.1(2) ?
N1 Cu2 N6 . . 108.3(2) ?
C2 Cu2 N5 4_576 . 112.80(19) ?
N1 Cu2 N5 . . 112.18(19) ?
N6 Cu2 N5 . . 78.45(18) ?
N1 C1 Cu1 . . 175.2(5) ?
N2 C2 Cu2 . 4_575 178.6(5) ?
N3 C3 C4 . . 123.5(6) ?
N3 C3 H3 . . 118.2 ?
C4 C3 H3 . . 118.2 ?
C5 C4 C3 . . 118.9(6) ?
C5 C4 H4 . . 120.6 ?
C3 C4 H4 . . 120.6 ?
C4 C5 C6 . . 120.2(6) ?
C4 C5 H5 . . 119.9 ?
C6 C5 H5 . . 119.9 ?
C14 C6 C5 . . 117.1(6) ?
C14 C6 C7 . . 119.0(6) ?
C5 C6 C7 . . 123.9(6) ?
C8 C7 C6 . . 121.4(6) ?
C8 C7 H7 . . 119.3 ?
C6 C7 H7 . . 119.3 ?
C7 C8 C9 . . 121.3(6) ?
C7 C8 H8 . . 119.4 ?
C9 C8 H8 . . 119.4 ?
C10 C9 C13 . . 117.4(6) ?
C10 C9 C8 . . 123.6(6) ?
C13 C9 C8 . . 119.1(6) ?
C11 C10 C9 . . 119.3(7) ?
C11 C10 H10 . . 120.4 ?
C9 C10 H10 . . 120.4 ?
C10 C11 C12 . . 120.4(7) ?
C10 C11 H11 . . 119.8 ?
C12 C11 H11 . . 119.8 ?
N4 C12 C11 . . 122.3(6) ?
N4 C12 H12 . . 118.8 ?
C11 C12 H12 . . 118.8 ?
N4 C13 C9 . . 123.3(6) ?
N4 C13 C14 . . 117.0(5) ?
C9 C13 C14 . . 119.7(5) ?
N3 C14 C6 . . 122.8(6) ?
N3 C14 C13 . . 117.8(5) ?
C6 C14 C13 . . 119.3(5) ?
N5 C15 C16 . . 123.3(6) ?
N5 C15 H15 . . 118.3 ?
C16 C15 H15 . . 118.3 ?
C17 C16 C15 . . 119.4(6) ?
C17 C16 H16 . . 120.3 ?
C15 C16 H16 . . 120.3 ?
C16 C17 C18 . . 119.9(6) ?
C16 C17 H17 . . 120.0 ?
C18 C17 H17 . . 120.0 ?
C17 C18 C26 . . 116.9(6) ?
C17 C18 C19 . . 123.9(6) ?
C26 C18 C19 . . 119.2(6) ?
C20 C19 C18 . . 121.1(6) ?
C20 C19 H19 . . 119.4 ?
C18 C19 H19 . . 119.4 ?
C19 C20 C21 . . 121.8(6) ?
C19 C20 H20 . . 119.1 ?
C21 C20 H20 . . 119.1 ?
C22 C21 C25 . . 116.9(6) ?
C22 C21 C20 . . 124.5(7) ?
C25 C21 C20 . . 118.6(6) ?
C23 C22 C21 . . 121.0(7) ?
C23 C22 H22 . . 119.5 ?
C21 C22 H22 . . 119.5 ?
C22 C23 C24 . . 118.9(7) ?
C22 C23 H23 . . 120.5 ?
C24 C23 H23 . . 120.5 ?
N6 C24 C23 . . 123.6(7) ?
N6 C24 H24 . . 118.2 ?
C23 C24 H24 . . 118.2 ?
N6 C25 C21 . . 122.8(6) ?
N6 C25 C26 . . 117.0(5) ?
C21 C25 C26 . . 120.2(5) ?
N5 C26 C18 . . 123.2(6) ?
N5 C26 C25 . . 117.7(5) ?
C18 C26 C25 . . 119.1(5) ?
C1 N1 Cu2 . . 176.2(5) ?
C2 N2 Cu1 . . 173.2(5) ?
C3 N3 C14 . . 117.4(5) ?
C3 N3 Cu1 . . 130.2(4) ?
C14 N3 Cu1 . . 112.3(4) ?
C12 N4 C13 . . 117.3(6) ?
C12 N4 Cu1 . . 128.5(4) ?
C13 N4 Cu1 . . 114.1(4) ?
C15 N5 C26 . . 117.3(5) ?
C15 N5 Cu2 . . 129.6(4) ?
C26 N5 Cu2 . . 113.1(4) ?
C24 N6 C25 . . 116.6(5) ?
C24 N6 Cu2 . . 130.0(4) ?
C25 N6 Cu2 . . 113.4(4) ?
C28 C27 H27A . . 109.5 ?
C28 C27 H27B . . 109.5 ?
H27A C27 H27B . . 109.5 ?
C28 C27 H27C . . 109.5 ?
H27A C27 H27C . . 109.5 ?
H27B C27 H27C . . 109.5 ?
O1 C28 C27 . . 114.6(13) ?
O1 C28 H28A . . 108.6 ?
C27 C28 H28A . . 108.6 ?
O1 C28 H28B . . 108.6 ?
C27 C28 H28B . . 108.6 ?
H28A C28 H28B . . 107.6 ?
C28 O1 H1 . . 109.5 ?
C28' C27' H27D . . 109.5 ?
C28' C27' H27E . . 109.5 ?
H27D C27' H27E . . 109.5 ?
C28' C27' H27F . . 109.5 ?
H27D C27' H27F . . 109.5 ?
H27E C27' H27F . . 109.5 ?
O1' C28' C27' . . 111.5(16) ?
O1' C28' H28C . . 109.3 ?
C27' C28' H28C . . 109.3 ?
O1' C28' H28D . . 109.3 ?
C27' C28' H28D . . 109.3 ?
H28C C28' H28D . . 108.0 ?
C28' O1' H1' . . 109.5 ?

loop_
_geom_bond_atom_site_label_1
_geom_bond_atom_site_label_2
_geom_bond_site_symmetry_2
_geom_bond_distance
_geom_bond_publ_flag
Cu1 C1 . 1.910(6) y
Cu1 N1' . 1.910(6) n
Cu1 N2 . 1.944(6) n
Cu1 C2' . 1.944(6) y
Cu1 N4 . 2.108(5) y
Cu1 N3 . 2.142(4) y
Cu2 N2' 4_576 1.909(6) ?
Cu2 C2 4_576 1.909(6) y
Cu2 N1 . 1.921(5) ?
Cu2 C1' . 1.921(5) y
Cu2 N6 . 2.126(5) y
Cu2 N5 . 2.130(4) y
C1 N1 . 1.167(7) ?
C2 N2 . 1.154(6) ?
C2 Cu2 4_575 1.909(6) ?
C3 N3 . 1.322(7) ?
C3 C4 . 1.395(9) ?
C3 H3 . 0.9300 ?
C4 C5 . 1.348(9) ?
C4 H4 . 0.9300 ?
C5 C6 . 1.405(9) ?
C5 H5 . 0.9300 ?
C6 C14 . 1.395(7) ?
C6 C7 . 1.433(9) ?
C7 C8 . 1.337(9) ?
C7 H7 . 0.9300 ?
C8 C9 . 1.416(8) ?
C8 H8 . 0.9300 ?
C9 C10 . 1.387(9) ?
C9 C13 . 1.408(8) ?
C10 C11 . 1.356(9) ?
C10 H10 . 0.9300 ?
C11 C12 . 1.393(10) ?
C11 H11 . 0.9300 ?
C12 N4 . 1.331(8) ?
C12 H12 . 0.9300 ?
C13 N4 . 1.357(7) ?
C13 C14 . 1.437(8) ?
C14 N3 . 1.363(7) ?
C15 N5 . 1.316(7) ?
C15 C16 . 1.393(8) ?
C15 H15 . 0.9300 ?
C16 C17 . 1.357(9) ?
C16 H16 . 0.9300 ?
C17 C18 . 1.389(9) ?
C17 H17 . 0.9300 ?
C18 C26 . 1.409(7) ?
C18 C19 . 1.427(9) ?
C19 C20 . 1.336(10) ?
C19 H19 . 0.9300 ?
C20 C21 . 1.435(9) ?
C20 H20 . 0.9300 ?
C21 C22 . 1.387(10) ?
C21 C25 . 1.395(8) ?
C22 C23 . 1.335(10) ?
C22 H22 . 0.9300 ?
C23 C24 . 1.380(10) ?
C23 H23 . 0.9300 ?
C24 N6 . 1.332(8) ?
C24 H24 . 0.9300 ?
C25 N6 . 1.365(7) ?
C25 C26 . 1.441(8) ?
C26 N5 . 1.358(7) ?
C27 C28 . 1.454(9) ?
C27 H27A . 0.9600 ?
C27 H27B . 0.9600 ?
C27 H27C . 0.9600 ?
C28 O1 . 1.375(9) ?
C28 H28A . 0.9700 ?
C28 H28B . 0.9700 ?
O1 H1 . 0.8200 ?
C27' C28' . 1.503(10) ?
C27' H27D . 0.9600 ?
C27' H27E . 0.9600 ?
C27' H27F . 0.9600 ?
C28' O1' . 1.415(10) ?
C28' H28C . 0.9700 ?
C28' H28D . 0.9700 ?
O1' H1' . 0.8200 ?
